data_4088620
loop_
_publ_author_name
'Holtrichter-R\"o\&smann, Thorsten'
'H\"ager, Ina'
'Daniliuc, Constantin-Gabriel'
'Fr\"ohlich, Roland'
'Bergander, Klaus'
'Troll, Carsten'
'Rieger, Bernhard'
'Rojas, Ren\'e S.'
'W\"urthwein, Ernst-Ulrich'

_publ_section_title
;
 Catalytically Active N-Acylamidine--Zirconium Complexes: Synthesis,
 Structures, and Application in Ethylene Polymerization
;
_journal_issue 11
_journal_name_full Organometallics
_journal_page_first 1906
_journal_paper_doi 10.1021/acs.organomet.6b00240
_journal_volume 35
_journal_year 2016
_chemical_absolute_configuration ad
_chemical_formula_sum 'C23 H19 Cl3 N4 O Zr'
_chemical_formula_weight 564.99
_space_group_IT_number 19
_space_group_name_Hall 'P 2ac 2ab'
_space_group_name_H-M_alt 'P 21 21 21'
_symmetry_cell_setting orthorhombic
_symmetry_space_group_name_H-M 'P 21 21 21'
_atom_sites_solution_hydrogens geom
_atom_sites_solution_primary direct
_atom_sites_solution_secondary difmap
_audit_creation_method SHELXL-97
_cell_angle_alpha 90.00
_cell_angle_beta 90.00
_cell_angle_gamma 90.00
_cell_formula_units_Z 4
_cell_length_a 7.99530(10)
_cell_length_b 16.3071(2)
_cell_length_c 17.5627(3)
_cell_measurement_reflns_used 4795
_cell_measurement_temperature 223(2)
_cell_measurement_theta_max 27.88
_cell_measurement_theta_min 4.08
_cell_volume 2289.83(6)
_computing_cell_refinement 'Collect (Nonius B.V., 1998)'
_computing_data_collection 'Collect (Nonius B.V., 1998)'
_computing_data_reduction 'Denzo-SMN (Otwinowski & Minor, 1997)'
_computing_molecular_graphics 'XP (BrukerAXS, 2000)'
_computing_publication_material 'SHELXL-97 (Sheldrick, 1997)'
_computing_structure_refinement 'SHELXL-97 (Sheldrick, 1997)'
_computing_structure_solution 'SHELXS-97 (Sheldrick, 1990)'
_diffrn_ambient_temperature 223(2)
_diffrn_measured_fraction_theta_full 0.989
_diffrn_measured_fraction_theta_max 0.989
_diffrn_measurement_device_type 'Nonius KappaCCD APEXII'
_diffrn_measurement_method '\w and \f scans'
_diffrn_radiation_monochromator 'Montel mirror'
_diffrn_radiation_source 'rotating anode Nonius FR591'
_diffrn_radiation_type MoK\a
_diffrn_radiation_wavelength 0.71073
_diffrn_reflns_av_R_equivalents 0.047
_diffrn_reflns_av_sigmaI/netI 0.0268
_diffrn_reflns_limit_h_max 9
_diffrn_reflns_limit_h_min -9
_diffrn_reflns_limit_k_max 20
_diffrn_reflns_limit_k_min -20
_diffrn_reflns_limit_l_max 21
_diffrn_reflns_limit_l_min -21
_diffrn_reflns_number 13895
_diffrn_reflns_theta_full 26.37
_diffrn_reflns_theta_max 26.37
_diffrn_reflns_theta_min 4.26
_exptl_absorpt_coefficient_mu 0.854
_exptl_absorpt_correction_T_max 0.8825
_exptl_absorpt_correction_T_min 0.7262
_exptl_absorpt_correction_type multi-scan
_exptl_absorpt_process_details 'Denzo (Otwinowski, Borek, Majewski & Minor, 2003)'
_exptl_crystal_colour yellow
_exptl_crystal_density_diffrn 1.639
_exptl_crystal_density_method 'not measured'
_exptl_crystal_description block
_exptl_crystal_F_000 1136
_exptl_crystal_size_max 0.40
_exptl_crystal_size_mid 0.25
_exptl_crystal_size_min 0.15
_refine_diff_density_max 0.578
_refine_diff_density_min -0.308
_refine_diff_density_rms 0.064
_refine_ls_abs_structure_details 'Flack H D (1983), Acta Cryst. A39, 876-881'
_refine_ls_abs_structure_Flack 0.11(5)
_refine_ls_extinction_method none
_refine_ls_goodness_of_fit_ref 1.057
_refine_ls_hydrogen_treatment mixed
_refine_ls_matrix_type full
_refine_ls_number_parameters 293
_refine_ls_number_reflns 4580
_refine_ls_number_restraints 0
_refine_ls_restrained_S_all 1.057
_refine_ls_R_factor_all 0.0403
_refine_ls_R_factor_gt 0.0377
_refine_ls_shift/su_max 0.001
_refine_ls_shift/su_mean 0.000
_refine_ls_structure_factor_coef Fsqd
_refine_ls_weighting_details 'calc w=1/[\s^2^(Fo^2^)+(0.0153P)^2^+5.0283P] where P=(Fo^2^+2Fc^2^)/3'
_refine_ls_weighting_scheme calc
_refine_ls_wR_factor_gt 0.0795
_refine_ls_wR_factor_ref 0.0818
_reflns_number_gt 4408
_reflns_number_total 4580
_reflns_threshold_expression >2sigma(I)
_cod_data_source_file om6b00240_si_005.cif
_cod_data_source_block erk6056
_cod_original_sg_symbol_H-M P212121
_cod_database_code 4088620

loop_
_symmetry_equiv_pos_as_xyz
'x, y, z'
'-x+1/2, -y, z+1/2'
'-x, y+1/2, -z+1/2'
'x+1/2, -y+1/2, -z'

loop_
_atom_site_label
_atom_site_type_symbol
_atom_site_fract_x
_atom_site_fract_y
_atom_site_fract_z
_atom_site_U_iso_or_equiv
_atom_site_adp_type
_atom_site_occupancy
_atom_site_symmetry_multiplicity
_atom_site_calc_flag
_atom_site_refinement_flags
Zr1 Zr 0.63267(4) 0.60472(2) 0.19868(2) 0.02673(9) Uani 1 1 d .
Cl1 Cl 0.91429(13) 0.61613(7) 0.26152(6) 0.0376(2) Uani 1 1 d .
Cl2 Cl 0.63225(16) 0.75615(5) 0.19452(6) 0.0402(2) Uani 1 1 d .
Cl3 Cl 0.44452(13) 0.60458(8) 0.08421(6) 0.0409(2) Uani 1 1 d .
O1 O 0.7168(4) 0.48390(15) 0.16299(15) 0.0297(6) Uani 1 1 d .
C2 C 0.8325(5) 0.4710(2) 0.1153(2) 0.0305(9) Uani 1 1 d .
N3 N 0.8988(4) 0.3991(2) 0.10023(17) 0.0350(7) Uani 1 1 d .
C4 C 0.8876(5) 0.3369(2) 0.1498(2) 0.0326(9) Uani 1 1 d .
N5 N 0.8757(6) 0.2600(2) 0.1267(2) 0.0375(8) Uani 1 1 d .
H5 H 0.889(6) 0.227(3) 0.161(2) 0.036(12) Uiso 1 1 d .
C11 C 0.4027(7) 0.5188(3) 0.2522(3) 0.0594(16) Uani 1 1 d .
H11 H 0.3532 0.4795 0.2202 0.071 Uiso 1 1 calc R
C12 C 0.3525(6) 0.6005(4) 0.2604(3) 0.0500(11) Uani 1 1 d .
H12 H 0.2650 0.6265 0.2341 0.060 Uiso 1 1 calc R
C13 C 0.4551(6) 0.6360(3) 0.3144(3) 0.0494(12) Uani 1 1 d .
H13 H 0.4474 0.6902 0.3322 0.059 Uiso 1 1 calc R
C14 C 0.5706(7) 0.5785(3) 0.3380(3) 0.0533(13) Uani 1 1 d .
H14 H 0.6562 0.5871 0.3738 0.064 Uiso 1 1 calc R
C15 C 0.5389(7) 0.5062(3) 0.2999(3) 0.0581(14) Uani 1 1 d .
H15 H 0.5989 0.4570 0.3054 0.070 Uiso 1 1 calc R
C21 C 0.8912(6) 0.5427(2) 0.0701(2) 0.0307(9) Uani 1 1 d .
N22 N 0.8245(4) 0.6139(2) 0.09243(17) 0.0282(7) Uani 1 1 d .
C23 C 0.8683(6) 0.6813(2) 0.0540(2) 0.0346(8) Uani 1 1 d .
H23 H 0.8226 0.7320 0.0688 0.042 Uiso 1 1 calc R
C24 C 0.9779(6) 0.6792(3) -0.0065(2) 0.0391(10) Uani 1 1 d .
H24 H 1.0055 0.7277 -0.0324 0.047 Uiso 1 1 calc R
C25 C 1.0464(6) 0.6064(3) -0.0287(2) 0.0409(10) Uani 1 1 d .
H25 H 1.1208 0.6041 -0.0701 0.049 Uiso 1 1 calc R
C26 C 1.0038(6) 0.5358(3) 0.0112(2) 0.0380(10) Uani 1 1 d .
H26 H 1.0506 0.4847 -0.0017 0.046 Uiso 1 1 calc R
C41 C 0.9033(5) 0.3473(2) 0.2334(2) 0.0319(9) Uani 1 1 d .
N42 N 0.8292(5) 0.2890(2) 0.2746(2) 0.0401(9) Uani 1 1 d .
C43 C 0.8364(7) 0.2961(3) 0.3494(3) 0.0516(13) Uani 1 1 d .
H43 H 0.7820 0.2563 0.3792 0.062 Uiso 1 1 calc R
C44 C 0.9186(8) 0.3581(3) 0.3857(3) 0.0541(14) Uani 1 1 d .
H44 H 0.9202 0.3606 0.4392 0.065 Uiso 1 1 calc R
C45 C 0.9986(8) 0.4166(3) 0.3436(3) 0.0551(14) Uani 1 1 d .
H45 H 1.0562 0.4597 0.3677 0.066 Uiso 1 1 calc R
C46 C 0.9935(6) 0.4114(3) 0.2647(3) 0.0410(10) Uani 1 1 d .
H46 H 1.0490 0.4498 0.2338 0.049 Uiso 1 1 calc R
C51 C 0.8598(6) 0.2270(2) 0.0528(2) 0.0368(9) Uani 1 1 d .
C52 C 0.8015(7) 0.2701(3) -0.0086(3) 0.0467(12) Uani 1 1 d .
H52 H 0.7680 0.3250 -0.0031 0.056 Uiso 1 1 calc R
C53 C 0.7923(8) 0.2316(4) -0.0793(3) 0.0581(15) Uani 1 1 d .
H53 H 0.7516 0.2610 -0.1215 0.070 Uiso 1 1 calc R
C54 C 0.8404(8) 0.1536(4) -0.0882(3) 0.0668(16) Uani 1 1 d .
H54 H 0.8376 0.1295 -0.1368 0.080 Uiso 1 1 calc R
C55 C 0.8938(9) 0.1088(4) -0.0267(4) 0.0750(18) Uani 1 1 d .
H55 H 0.9236 0.0535 -0.0332 0.090 Uiso 1 1 calc R
C56 C 0.9042(8) 0.1444(3) 0.0450(3) 0.0537(14) Uani 1 1 d .
H56 H 0.9402 0.1138 0.0873 0.064 Uiso 1 1 calc R

loop_
_atom_site_aniso_label
_atom_site_aniso_U_11
_atom_site_aniso_U_22
_atom_site_aniso_U_33
_atom_site_aniso_U_23
_atom_site_aniso_U_13
_atom_site_aniso_U_12
Zr1 0.02642(16) 0.02538(16) 0.02838(16) 0.00017(15) 0.00040(15) 0.00008(16)
Cl1 0.0335(5) 0.0386(5) 0.0405(5) -0.0019(4) -0.0078(4) -0.0025(4)
Cl2 0.0512(6) 0.0265(4) 0.0428(5) -0.0024(4) 0.0003(6) 0.0027(4)
Cl3 0.0425(6) 0.0378(5) 0.0424(5) -0.0005(5) -0.0137(4) -0.0007(5)
O1 0.0313(15) 0.0246(13) 0.0331(14) 0.0002(11) 0.0033(12) -0.0008(11)
C2 0.039(3) 0.0260(19) 0.0268(19) -0.0017(14) -0.0016(17) -0.0003(16)
N3 0.046(2) 0.0244(14) 0.0343(16) 0.0012(15) 0.0059(15) 0.0010(17)
C4 0.031(2) 0.0283(18) 0.039(2) -0.0001(16) 0.0031(18) 0.0017(17)
N5 0.053(2) 0.0254(16) 0.0346(18) 0.0011(14) 0.0008(19) -0.0017(18)
C11 0.060(4) 0.052(3) 0.066(3) -0.015(3) 0.028(3) -0.028(3)
C12 0.029(2) 0.067(3) 0.055(3) 0.007(3) 0.011(2) 0.000(3)
C13 0.048(3) 0.054(3) 0.046(3) -0.007(2) 0.016(2) -0.003(2)
C14 0.049(3) 0.078(4) 0.032(2) 0.010(2) 0.008(2) 0.004(3)
C15 0.070(4) 0.049(3) 0.056(3) 0.018(3) 0.028(3) 0.016(3)
C21 0.037(2) 0.0271(18) 0.0278(18) -0.0001(15) -0.0014(18) -0.0064(18)
N22 0.0304(17) 0.0247(16) 0.0297(15) 0.0009(14) -0.0009(12) -0.0032(14)
C23 0.040(2) 0.0258(17) 0.038(2) 0.0055(16) 0.003(2) -0.001(2)
C24 0.047(3) 0.036(2) 0.035(2) 0.0057(19) 0.0066(19) -0.009(2)
C25 0.049(3) 0.043(2) 0.0311(19) 0.000(2) 0.0087(18) -0.006(2)
C26 0.043(3) 0.036(2) 0.035(2) -0.0013(18) 0.009(2) 0.000(2)
C41 0.036(2) 0.0264(18) 0.0331(19) -0.0006(15) 0.0014(17) 0.0058(17)
N42 0.045(2) 0.0370(19) 0.0384(19) 0.0019(15) 0.0049(16) -0.0006(16)
C43 0.063(4) 0.053(3) 0.039(2) 0.007(2) 0.009(2) 0.004(3)
C44 0.076(4) 0.054(3) 0.033(2) -0.001(2) -0.010(2) 0.017(3)
C45 0.068(4) 0.036(3) 0.062(3) -0.011(2) -0.027(3) 0.008(2)
C46 0.044(3) 0.032(2) 0.047(2) 0.0010(18) -0.006(2) 0.0007(19)
C51 0.039(2) 0.035(2) 0.036(2) -0.0035(16) 0.005(2) -0.006(2)
C52 0.063(3) 0.033(2) 0.044(3) 0.000(2) -0.007(2) -0.002(2)
C53 0.073(4) 0.064(3) 0.036(3) -0.001(2) -0.005(3) -0.018(3)
C54 0.075(4) 0.071(4) 0.054(3) -0.027(3) -0.001(3) -0.015(3)
C55 0.092(5) 0.047(3) 0.086(4) -0.036(3) -0.006(4) 0.002(4)
C56 0.069(4) 0.035(2) 0.056(3) -0.004(2) -0.008(3) 0.005(2)

loop_
_atom_type_symbol
_atom_type_description
_atom_type_scat_dispersion_real
_atom_type_scat_dispersion_imag
_atom_type_scat_source
C C 0.0033 0.0016 'International Tables Vol C Tables 4.2.6.8 and 6.1.1.4'
H H 0.0000 0.0000 'International Tables Vol C Tables 4.2.6.8 and 6.1.1.4'
N N 0.0061 0.0033 'International Tables Vol C Tables 4.2.6.8 and 6.1.1.4'
O O 0.0106 0.0060 'International Tables Vol C Tables 4.2.6.8 and 6.1.1.4'
Cl Cl 0.1484 0.1585 'International Tables Vol C Tables 4.2.6.8 and 6.1.1.4'
Zr Zr -2.9673 0.5597 'International Tables Vol C Tables 4.2.6.8 and 6.1.1.4'

loop_
_geom_angle_atom_site_label_1
_geom_angle_atom_site_label_2
_geom_angle_atom_site_label_3
_geom_angle
O1 Zr1 N22 68.76(11)
O1 Zr1 Cl2 153.86(8)
N22 Zr1 Cl2 85.20(8)
O1 Zr1 C12 112.25(15)
N22 Zr1 C12 155.20(14)
Cl2 Zr1 C12 92.26(14)
O1 Zr1 C11 80.08(15)
N22 Zr1 C11 142.39(14)
Cl2 Zr1 C11 124.84(13)
C12 Zr1 C11 32.59(18)
O1 Zr1 Cl3 87.34(8)
N22 Zr1 Cl3 76.25(7)
Cl2 Zr1 Cl3 88.65(4)
C12 Zr1 Cl3 79.03(12)
C11 Zr1 Cl3 81.94(15)
O1 Zr1 C15 73.55(14)
N22 Zr1 C15 140.79(14)
Cl2 Zr1 C15 131.30(13)
C12 Zr1 C15 53.49(17)
C11 Zr1 C15 32.22(19)
Cl3 Zr1 C15 112.80(16)
O1 Zr1 Cl1 85.22(8)
N22 Zr1 Cl1 76.49(8)
Cl2 Zr1 Cl1 86.58(4)
C12 Zr1 Cl1 128.06(11)
C11 Zr1 Cl1 122.41(16)
Cl3 Zr1 Cl1 152.62(4)
C15 Zr1 Cl1 90.22(15)
O1 Zr1 C13 125.98(14)
N22 Zr1 C13 164.20(13)
Cl2 Zr1 C13 79.73(12)
C12 Zr1 C13 31.91(16)
C11 Zr1 C13 52.93(16)
Cl3 Zr1 C13 107.88(12)
C15 Zr1 C13 52.61(16)
Cl1 Zr1 C13 97.75(12)
O1 Zr1 C14 100.72(14)
N22 Zr1 C14 151.57(15)
Cl2 Zr1 C14 101.37(13)
C12 Zr1 C14 53.00(17)
C11 Zr1 C14 52.90(19)
Cl3 Zr1 C14 130.98(13)
C15 Zr1 C14 31.72(18)
Cl1 Zr1 C14 76.35(13)
C13 Zr1 C14 31.62(16)
C2 O1 Zr1 124.6(2)
O1 C2 N3 125.2(4)
O1 C2 C21 117.0(3)
N3 C2 C21 117.8(4)
C2 N3 C4 121.2(3)
N5 C4 N3 121.6(4)
N5 C4 C41 114.7(3)
N3 C4 C41 123.4(3)
C4 N5 C51 130.6(4)
C4 N5 H5 112(3)
C51 N5 H5 117(3)
C15 C11 C12 107.7(5)
C15 C11 Zr1 74.5(3)
C12 C11 Zr1 73.5(3)
C15 C11 H11 126.2
C12 C11 H11 126.2
Zr1 C11 H11 117.8
C13 C12 C11 107.4(5)
C13 C12 Zr1 75.7(3)
C11 C12 Zr1 73.9(3)
C13 C12 H12 126.3
C11 C12 H12 126.3
Zr1 C12 H12 116.3
C14 C13 C12 108.6(5)
C14 C13 Zr1 74.2(3)
C12 C13 Zr1 72.4(3)
C14 C13 H13 125.7
C12 C13 H13 125.7
Zr1 C13 H13 119.5
C15 C14 C13 108.2(5)
C15 C14 Zr1 73.3(3)
C13 C14 Zr1 74.1(3)
C15 C14 H14 125.9
C13 C14 H14 125.9
Zr1 C14 H14 118.6
C14 C15 C11 108.1(5)
C14 C15 Zr1 75.0(3)
C11 C15 Zr1 73.3(3)
C14 C15 H15 126.0
C11 C15 H15 126.0
Zr1 C15 H15 117.7
N22 C21 C26 123.5(4)
N22 C21 C2 113.6(4)
C26 C21 C2 122.9(4)
C21 N22 C23 117.6(3)
C21 N22 Zr1 115.1(2)
C23 N22 Zr1 127.3(3)
N22 C23 C24 122.3(4)
N22 C23 H23 118.9
C24 C23 H23 118.9
C25 C24 C23 119.9(4)
C25 C24 H24 120.0
C23 C24 H24 120.0
C24 C25 C26 118.5(4)
C24 C25 H25 120.7
C26 C25 H25 120.7
C21 C26 C25 118.1(4)
C21 C26 H26 120.9
C25 C26 H26 120.9
N42 C41 C46 123.7(4)
N42 C41 C4 114.7(4)
C46 C41 C4 121.6(4)
C43 N42 C41 117.2(4)
N42 C43 C44 123.5(5)
N42 C43 H43 118.3
C44 C43 H43 118.3
C43 C44 C45 119.4(4)
C43 C44 H44 120.3
C45 C44 H44 120.3
C44 C45 C46 118.9(5)
C44 C45 H45 120.6
C46 C45 H45 120.6
C41 C46 C45 117.3(5)
C41 C46 H46 121.4
C45 C46 H46 121.4
C52 C51 C56 120.3(4)
C52 C51 N5 124.0(4)
C56 C51 N5 115.7(4)
C51 C52 C53 119.3(4)
C51 C52 H52 120.4
C53 C52 H52 120.4
C54 C53 C52 121.1(5)
C54 C53 H53 119.4
C52 C53 H53 119.4
C53 C54 C55 120.3(5)
C53 C54 H54 119.9
C55 C54 H54 119.9
C54 C55 C56 120.6(5)
C54 C55 H55 119.7
C56 C55 H55 119.7
C55 C56 C51 118.4(5)
C55 C56 H56 120.8
C51 C56 H56 120.8

loop_
_geom_bond_atom_site_label_1
_geom_bond_atom_site_label_2
_geom_bond_distance
Zr1 O1 2.174(3)
Zr1 N22 2.420(3)
Zr1 Cl2 2.4704(9)
Zr1 C12 2.490(4)
Zr1 C11 2.496(5)
Zr1 Cl3 2.5110(10)
Zr1 C15 2.511(5)
Zr1 Cl1 2.5145(10)
Zr1 C13 2.532(5)
Zr1 C14 2.533(4)
O1 C2 1.265(5)
C2 N3 1.314(5)
C2 C21 1.488(5)
N3 C4 1.340(5)
C4 N5 1.321(5)
C4 C41 1.484(5)
N5 C51 1.411(5)
N5 H5 0.82(4)
C11 C15 1.389(8)
C11 C12 1.399(8)
C11 H11 0.9400
C12 C13 1.381(7)
C12 H12 0.9400
C13 C14 1.380(7)
C13 H13 0.9400
C14 C15 1.379(8)
C14 H14 0.9400
C15 H15 0.9400
C21 N22 1.336(5)
C21 C26 1.376(6)
N22 C23 1.337(5)
C23 C24 1.377(6)
C23 H23 0.9400
C24 C25 1.363(7)
C24 H24 0.9400
C25 C26 1.391(6)
C25 H25 0.9400
C26 H26 0.9400
C41 N42 1.334(5)
C41 C46 1.384(6)
N42 C43 1.320(6)
C43 C44 1.365(7)
C43 H43 0.9400
C44 C45 1.365(8)
C44 H44 0.9400
C45 C46 1.389(6)
C45 H45 0.9400
C46 H46 0.9400
C51 C52 1.368(6)
C51 C56 1.399(6)
C52 C53 1.393(7)
C52 H52 0.9400
C53 C54 1.338(8)
C53 H53 0.9400
C54 C55 1.372(8)
C54 H54 0.9400
C55 C56 1.390(7)
C55 H55 0.9400
C56 H56 0.9400

loop_
_geom_hbond_atom_site_label_D
_geom_hbond_atom_site_label_H
_geom_hbond_atom_site_label_A
_geom_hbond_distance_DH
_geom_hbond_distance_HA
_geom_hbond_distance_DA
_geom_hbond_angle_DHA
_geom_hbond_site_symmetry_A
N5 H5 Cl1 0.82(4) 2.76(5) 3.490(4) 150(4) 3_745

loop_
_geom_torsion_atom_site_label_1
_geom_torsion_atom_site_label_2
_geom_torsion_atom_site_label_3
_geom_torsion_atom_site_label_4
_geom_torsion
N22 Zr1 O1 C2 9.1(3)
Cl2 Zr1 O1 C2 3.9(4)
C12 Zr1 O1 C2 162.4(3)
C11 Zr1 O1 C2 167.7(3)
Cl3 Zr1 O1 C2 85.4(3)
C15 Zr1 O1 C2 -159.9(3)
Cl1 Zr1 O1 C2 -68.2(3)
C13 Zr1 O1 C2 -164.3(3)
C14 Zr1 O1 C2 -143.3(3)
Zr1 O1 C2 N3 171.0(3)
Zr1 O1 C2 C21 -12.3(5)
O1 C2 N3 C4 -21.2(7)
C21 C2 N3 C4 162.2(4)
C2 N3 C4 N5 146.6(5)
C2 N3 C4 C41 -39.3(7)
N3 C4 N5 C51 -5.2(8)
C41 C4 N5 C51 -179.8(5)
O1 Zr1 C11 C15 74.8(3)
N22 Zr1 C11 C15 108.8(3)
Cl2 Zr1 C11 C15 -113.8(3)
C12 Zr1 C11 C15 -114.3(5)
Cl3 Zr1 C11 C15 163.5(3)
Cl1 Zr1 C11 C15 -3.0(4)
C13 Zr1 C11 C15 -76.8(3)
C14 Zr1 C11 C15 -36.8(3)
O1 Zr1 C11 C12 -170.9(3)
N22 Zr1 C11 C12 -137.0(3)
Cl2 Zr1 C11 C12 0.4(4)
Cl3 Zr1 C11 C12 -82.2(3)
C15 Zr1 C11 C12 114.3(5)
Cl1 Zr1 C11 C12 111.3(3)
C13 Zr1 C11 C12 37.5(3)
C14 Zr1 C11 C12 77.4(3)
C15 C11 C12 C13 -1.7(5)
Zr1 C11 C12 C13 -68.9(3)
C15 C11 C12 Zr1 67.3(3)
O1 Zr1 C12 C13 122.9(3)
N22 Zr1 C12 C13 -149.8(3)
Cl2 Zr1 C12 C13 -66.4(3)
C11 Zr1 C12 C13 113.3(5)
Cl3 Zr1 C12 C13 -154.6(3)
C15 Zr1 C12 C13 76.1(3)
Cl1 Zr1 C12 C13 21.1(4)
C14 Zr1 C12 C13 36.2(3)
O1 Zr1 C12 C11 9.7(4)
N22 Zr1 C12 C11 96.9(5)
Cl2 Zr1 C12 C11 -179.6(3)
Cl3 Zr1 C12 C11 92.2(3)
C15 Zr1 C12 C11 -37.2(3)
Cl1 Zr1 C12 C11 -92.2(3)
C13 Zr1 C12 C11 -113.3(5)
C14 Zr1 C12 C11 -77.1(4)
C11 C12 C13 C14 1.7(5)
Zr1 C12 C13 C14 -66.0(3)
C11 C12 C13 Zr1 67.7(3)
O1 Zr1 C13 C14 42.2(4)
N22 Zr1 C13 C14 -114.9(5)
Cl2 Zr1 C13 C14 -132.6(3)
C12 Zr1 C13 C14 115.9(5)
C11 Zr1 C13 C14 77.6(4)
Cl3 Zr1 C13 C14 142.2(3)
C15 Zr1 C13 C14 36.8(3)
Cl1 Zr1 C13 C14 -47.5(3)
O1 Zr1 C13 C12 -73.7(4)
N22 Zr1 C13 C12 129.2(5)
Cl2 Zr1 C13 C12 111.5(3)
C11 Zr1 C13 C12 -38.3(3)
Cl3 Zr1 C13 C12 26.3(3)
C15 Zr1 C13 C12 -79.1(4)
Cl1 Zr1 C13 C12 -163.4(3)
C14 Zr1 C13 C12 -115.9(5)
C12 C13 C14 C15 -1.2(6)
Zr1 C13 C14 C15 -65.9(3)
C12 C13 C14 Zr1 64.7(3)
O1 Zr1 C14 C15 -31.3(3)
N22 Zr1 C14 C15 -96.1(4)
Cl2 Zr1 C14 C15 162.8(3)
C12 Zr1 C14 C15 78.6(4)
C11 Zr1 C14 C15 37.4(3)
Cl3 Zr1 C14 C15 64.6(4)
Cl1 Zr1 C14 C15 -113.6(3)
C13 Zr1 C14 C15 115.1(5)
O1 Zr1 C14 C13 -146.4(3)
N22 Zr1 C14 C13 148.7(3)
Cl2 Zr1 C14 C13 47.7(3)
C12 Zr1 C14 C13 -36.5(3)
C11 Zr1 C14 C13 -77.7(3)
Cl3 Zr1 C14 C13 -50.6(4)
C15 Zr1 C14 C13 -115.1(5)
Cl1 Zr1 C14 C13 131.3(3)
C13 C14 C15 C11 0.1(6)
Zr1 C14 C15 C11 -66.4(4)
C13 C14 C15 Zr1 66.5(3)
C12 C11 C15 C14 1.0(6)
Zr1 C11 C15 C14 67.5(4)
C12 C11 C15 Zr1 -66.6(3)
O1 Zr1 C15 C14 147.9(4)
N22 Zr1 C15 C14 131.5(3)
Cl2 Zr1 C15 C14 -22.7(4)
C12 Zr1 C15 C14 -76.9(3)
C11 Zr1 C15 C14 -114.6(5)
Cl3 Zr1 C15 C14 -132.3(3)
Cl1 Zr1 C15 C14 62.9(3)
C13 Zr1 C15 C14 -36.7(3)
O1 Zr1 C15 C11 -97.6(3)
N22 Zr1 C15 C11 -113.9(3)
Cl2 Zr1 C15 C11 91.8(3)
C12 Zr1 C15 C11 37.7(3)
Cl3 Zr1 C15 C11 -17.7(3)
Cl1 Zr1 C15 C11 177.5(3)
C13 Zr1 C15 C11 77.9(3)
C14 Zr1 C15 C11 114.6(5)
O1 C2 C21 N22 6.9(5)
N3 C2 C21 N22 -176.2(4)
O1 C2 C21 C26 -173.3(4)
N3 C2 C21 C26 3.7(6)
C26 C21 N22 C23 1.3(6)
C2 C21 N22 C23 -178.9(4)
C26 C21 N22 Zr1 -179.4(3)
C2 C21 N22 Zr1 0.4(4)
O1 Zr1 N22 C21 -4.3(3)
Cl2 Zr1 N22 C21 173.4(3)
C12 Zr1 N22 C21 -101.6(4)
C11 Zr1 N22 C21 -40.5(4)
Cl3 Zr1 N22 C21 -96.8(3)
C15 Zr1 N22 C21 12.5(4)
Cl1 Zr1 N22 C21 85.8(3)
C13 Zr1 N22 C21 155.9(5)
C14 Zr1 N22 C21 68.3(4)
O1 Zr1 N22 C23 174.9(4)
Cl2 Zr1 N22 C23 -7.4(3)
C12 Zr1 N22 C23 77.6(5)
C11 Zr1 N22 C23 138.7(4)
Cl3 Zr1 N22 C23 82.4(3)
C15 Zr1 N22 C23 -168.3(4)
Cl1 Zr1 N22 C23 -95.0(3)
C13 Zr1 N22 C23 -24.9(7)
C14 Zr1 N22 C23 -112.5(4)
C21 N22 C23 C24 -0.1(6)
Zr1 N22 C23 C24 -179.3(3)
N22 C23 C24 C25 -0.3(7)
C23 C24 C25 C26 -0.5(7)
N22 C21 C26 C25 -2.1(7)
C2 C21 C26 C25 178.1(4)
C24 C25 C26 C21 1.6(7)
N5 C4 C41 N42 -29.7(6)
N3 C4 C41 N42 155.8(4)
N5 C4 C41 C46 148.2(4)
N3 C4 C41 C46 -26.3(7)
C46 C41 N42 C43 3.5(7)
C4 C41 N42 C43 -178.7(4)
C41 N42 C43 C44 -1.8(8)
N42 C43 C44 C45 0.0(9)
C43 C44 C45 C46 0.2(8)
N42 C41 C46 C45 -3.4(7)
C4 C41 C46 C45 179.0(5)
C44 C45 C46 C41 1.4(8)
C4 N5 C51 C52 -21.6(9)
C4 N5 C51 C56 159.9(5)
C56 C51 C52 C53 -2.2(8)
N5 C51 C52 C53 179.4(5)
C51 C52 C53 C54 -0.4(9)
C52 C53 C54 C55 2.6(10)
C53 C54 C55 C56 -2.2(10)
C54 C55 C56 C51 -0.3(10)
C52 C51 C56 C55 2.5(9)
N5 C51 C56 C55 -179.0(5)
